data_7236053
loop_
_publ_author_name
'Wang, Fan'
'Li, Fu-Ling'
'Xu, Miao-Miao'
'Yu, Hong'
'Zhang, Jian-Guo'
'Xia, Hai-Tao'
'Lang, Jian-Ping'

_publ_section_title
;
 Facile synthesis of a Ag(i)-doped coordination polymer with enhanced
 catalytic performance in the photodegradation of azo dyes in water
;
_journal_issue 11
_journal_name_full 'Journal of Materials Chemistry A'
_journal_page_first 5908
_journal_paper_doi 10.1039/C5TA00302D
_journal_volume 3
_journal_year 2015
_chemical_formula_sum 'C66 H81 F24 N11 O0 P4 Pb2 S4'
_chemical_formula_weight 2150.920
_space_group_IT_number 15
_space_group_name_Hall '-C 2yc'
_space_group_name_H-M_alt 'C 1 2/c 1'
_symmetry_Int_Tables_number 15
_symmetry_space_group_name_Hall '-C 2yc'
_symmetry_space_group_name_H-M 'C 1 2/c 1'
_audit_creation_date 2014-05-29
_audit_creation_method SHELXL-97
_audit_update_record
;
2014-10-27 deposited with the CCDC.
2015-02-03 downloaded from the CCDC.
;
_cell_angle_alpha 90.000
_cell_angle_beta 105.366(1)
_cell_angle_gamma 90.000
_cell_formula_units_Z 4
_cell_length_a 29.1107(14)
_cell_length_b 10.0415(5)
_cell_length_c 31.3043(14)
_cell_volume 8823.6(7)
_refine_ls_R_factor_all 0.049
_cod_data_source_file c5ta00302d2.cif
_cod_data_source_block pb
_cod_original_sg_symbol_Hall -C_2yc
_cod_database_code 7236053

loop_
_symmetry_equiv_pos_site_id
_symmetry_equiv_pos_as_xyz
1 x,y,z
2 -x,y,1/2-z
3 -x,-y,-z
4 x,-y,1/2+z
5 1/2+x,1/2+y,z
6 1/2-x,1/2+y,1/2-z
7 1/2-x,1/2-y,-z
8 1/2+x,1/2-y,1/2+z

loop_
_atom_site_aniso_label
_atom_site_aniso_U_11
_atom_site_aniso_U_22
_atom_site_aniso_U_33
_atom_site_aniso_U_12
_atom_site_aniso_U_13
_atom_site_aniso_U_23
Pb1 0.02595(12) 0.03872(14) 0.03916(14) 0.00229(10) 0.00762(9) -0.00035(10)
P1 0.0813(15) 0.0517(12) 0.0524(11) -0.0125(11) 0.0007(10) -0.0023(9)
P2 0.0692(14) 0.0497(12) 0.0659(13) -0.0079(10) 0.0002(10) 0.0072(10)
S1 0.0548(10) 0.0347(8) 0.0387(8) 0.0044(7) 0.0072(7) -0.0023(7)
S2 0.0430(9) 0.0662(12) 0.0490(9) 0.0051(8) 0.0051(8) -0.0198(8)
F1 0.221(8) 0.077(4) 0.076(4) -0.046(5) -0.028(4) 0.012(3)
F2 0.131(5) 0.074(4) 0.102(4) -0.016(4) -0.033(4) -0.015(3)
F3 0.217(9) 0.086(4) 0.103(5) -0.081(5) -0.061(5) 0.023(4)
F4 0.229(9) 0.097(5) 0.086(4) -0.047(5) -0.024(5) 0.032(4)
F5 0.214(10) 0.164(8) 0.196(9) 0.048(7) 0.104(8) -0.036(7)
F6 0.102(6) 0.209(10) 0.245(11) -0.009(6) 0.076(7) -0.039(8)
F7 0.107(5) 0.073(4) 0.198(8) 0.021(4) -0.002(5) 0.026(4)
F8 0.130(6) 0.070(4) 0.160(6) 0.025(4) 0.060(5) 0.006(4)
F9 0.201(8) 0.106(5) 0.205(8) 0.046(6) 0.133(7) 0.067(6)
F10 0.099(5) 0.242(10) 0.134(6) -0.045(6) -0.001(4) -0.090(7)
F11 0.098(5) 0.188(8) 0.197(8) -0.022(5) 0.033(5) 0.108(7)
F12 0.153(7) 0.169(8) 0.133(6) 0.044(6) -0.063(5) -0.064(6)
N1 0.064(4) 0.048(3) 0.042(3) -0.007(3) 0.013(3) -0.007(2)
N2 0.058(4) 0.049(4) 0.073(4) 0.007(3) -0.014(3) -0.006(3)
N3 0.036(3) 0.061(4) 0.058(3) -0.001(3) 0.021(3) -0.002(3)
N4 0.027(3) 0.070(4) 0.049(3) 0.007(3) 0.011(2) 0.003(3)
C1 0.046(4) 0.035(3) 0.038(3) 0.001(3) 0.011(3) 0.002(3)
C2 0.048(4) 0.037(3) 0.044(3) 0.008(3) 0.008(3) 0.002(3)
C3 0.048(4) 0.042(4) 0.041(3) 0.001(3) 0.003(3) 0.002(3)
C4 0.051(4) 0.036(3) 0.038(3) -0.003(3) 0.012(3) -0.004(3)
C5 0.046(4) 0.048(4) 0.048(4) 0.008(3) 0.013(3) -0.005(3)
C6 0.043(4) 0.049(4) 0.042(3) 0.008(3) 0.010(3) -0.002(3)
C7 0.110(8) 0.098(8) 0.066(5) -0.027(6) 0.041(5) -0.023(5)
C8 0.078(7) 0.115(9) 0.066(6) -0.014(6) -0.009(5) -0.037(6)
C9 0.178(12) 0.046(5) 0.073(6) -0.004(6) 0.021(7) -0.017(4)
C10 0.046(4) 0.046(4) 0.035(3) -0.009(3) 0.006(3) -0.006(3)
C11 0.048(4) 0.040(4) 0.058(4) 0.003(3) 0.006(3) 0.006(3)
C12 0.048(4) 0.039(4) 0.074(5) -0.003(3) 0.002(4) 0.002(3)
C13 0.047(4) 0.038(4) 0.052(4) 0.001(3) -0.005(3) -0.005(3)
C14 0.070(5) 0.035(4) 0.067(5) -0.002(4) -0.014(4) 0.005(3)
C15 0.063(5) 0.042(4) 0.064(5) -0.014(4) -0.003(4) 0.002(3)
C16 0.050(7) 0.106(11) 0.104(10) 0.009(7) 0.006(6) -0.024(8)
C16A 0.12(4) 0.10(4) 0.05(2) 0.04(3) -0.02(3) 0.01(2)
C17 0.073(9) 0.070(8) 0.065(8) 0.009(6) -0.024(6) -0.015(6)
C17A 0.07(3) 0.07(3) 0.07(3) 0.00(2) 0.02(2) -0.01(2)
C18 0.086(10) 0.052(7) 0.136(15) 0.023(6) -0.05(1) -0.004(8)
C18A 0.07(3) 0.09(3) 0.10(4) -0.01(2) -0.01(3) -0.01(3)
C19 0.044(5) 0.076(6) 0.125(8) -0.004(4) 0.029(5) 0.029(6)
C20 0.045(3) 0.204(8) 0.095(4) -0.009(3) 0.026(3) 0.014(4)
C21 0.045(3) 0.204(8) 0.095(4) -0.009(3) 0.026(3) 0.014(4)
C22 0.045(3) 0.204(8) 0.095(4) -0.009(3) 0.026(3) 0.014(4)
C23 0.048(5) 0.071(6) 0.128(8) 0.003(4) 0.038(5) -0.001(6)
C24 0.045(3) 0.204(8) 0.095(4) -0.009(3) 0.026(3) 0.014(4)
C25 0.036(4) 0.088(6) 0.042(4) 0.000(4) 0.008(3) 0.009(4)
C26 0.037(4) 0.081(5) 0.043(4) -0.001(3) 0.012(3) 0.006(3)
C27 0.035(3) 0.054(4) 0.046(4) 0.003(3) 0.011(3) 0.000(3)
C28 0.034(3) 0.082(5) 0.041(3) -0.002(3) 0.008(3) -0.002(3)
C29 0.035(4) 0.081(5) 0.043(4) 0.000(3) 0.013(3) -0.005(3)
C30 0.032(3) 0.056(4) 0.049(4) 0.001(3) 0.013(3) 0.002(3)
N5 0.098(6) 0.094(6) 0.063(5) 0.003(4) 0.015(4) -0.012(4)
C31 0.119(9) 0.087(7) 0.080(7) -0.003(6) 0.007(6) -0.008(5)
C32 0.084(6) 0.081(6) 0.050(5) 0.019(4) 0.019(4) 0.004(4)
N6 0.42(5) 0.059(10) 0.093(15) -0.075(18) 0.16(2) -0.039(10)
C33 0.42(5) 0.059(10) 0.093(15) -0.075(18) 0.16(2) -0.039(10)
C34 0.42(5) 0.059(10) 0.093(15) -0.075(18) 0.16(2) -0.039(10)

loop_
_atom_site_label
_atom_site_type_symbol
_atom_site_fract_x
_atom_site_fract_y
_atom_site_fract_z
_atom_site_occupancy
_atom_site_symmetry_multiplicity
_atom_site_Wyckoff_symbol
_atom_site_calc_flag
_atom_site_thermal_displace_type
_atom_site_U_iso_or_equiv
Pb1 Pb 0.2501(0) 0.4559(0) 0.2471(0) 1.000 8 f d Uani 0.03480(9)
P1 P 0.9957(1) 0.8481(2) 0.0911(1) 1.000 8 f d Uani 0.0650(6)
P2 P 0.3581(1) 0.0899(2) 0.5047(1) 1.000 8 f d Uani 0.0650(6)
S1 S 0.2719(1) 0.2538(2) 0.3045(0) 1.000 8 f d Uani 0.0437(4)
S2 S 0.2361(1) 0.2858(2) 0.1810(1) 1.000 8 f d Uani 0.0541(5)
F1 F 1.0067(3) 0.7519(6) 0.1317(2) 1.000 8 f d Uani 0.138(3)
F2 F 0.9615(2) 0.7427(6) 0.0628(2) 1.000 8 f d Uani 0.114(2)
F3 F 1.0295(3) 0.9533(6) 0.1198(2) 1.000 8 f d Uani 0.155(4)
F4 F 0.9820(3) 0.9461(7) 0.0517(2) 1.000 8 f d Uani 0.150(4)
F5 F 0.9541(4) 0.9068(10) 0.1077(3) 1.000 8 f d Uani 0.182(4)
F6 F 1.0359(3) 0.7830(11) 0.0748(4) 1.000 8 f d Uani 0.180(4)
F7 F 0.3915(3) -0.0347(6) 0.5095(3) 1.000 8 f d Uani 0.134(3)
F8 F 0.3242(3) 0.2145(6) 0.4988(3) 1.000 8 f d Uani 0.116(2)
F9 F 0.3890(3) 0.1558(8) 0.4766(3) 1.000 8 f d Uani 0.156(3)
F10 F 0.3919(3) 0.1488(11) 0.5471(3) 1.000 8 f d Uani 0.164(4)
F11 F 0.3283(3) 0.0221(9) 0.5327(3) 1.000 8 f d Uani 0.162(4)
F12 F 0.3243(3) 0.0283(9) 0.4629(3) 1.000 8 f d Uani 0.171(4)
N1 N 0.3212(2) 0.5760(6) 0.4738(2) 1.000 8 f d Uani 0.0516(14)
N2 N 0.0284(2) 0.3422(7) 0.0815(2) 1.000 8 f d Uani 0.0656(18)
N3 N 0.1597(2) 0.4315(6) 0.2463(2) 1.000 8 f d Uani 0.0501(14)
N4 N 0.3367(2) 0.4230(6) 0.2388(2) 1.000 8 f d Uani 0.0487(14)
C1 C 0.2874(2) 0.3504(6) 0.3533(2) 1.000 8 f d Uani 0.0396(14)
C2 C 0.3316(2) 0.3383(6) 0.3835(2) 1.000 8 f d Uani 0.0435(15)
H2 H 0.3543 0.2787 0.3773 1.000 8 f calc Uiso 0.05200
C3 C 0.3435(2) 0.4109(6) 0.4225(2) 1.000 8 f d Uani 0.0451(15)
H3 H 0.3738 0.4002 0.4430 1.000 8 f calc Uiso 0.05400
C4 C 0.3107(2) 0.4992(6) 0.4311(2) 1.000 8 f d Uani 0.0416(14)
C5 C 0.2671(2) 0.5156(7) 0.4015(2) 1.000 8 f d Uani 0.0470(16)
H5 H 0.2449 0.5775 0.4075 1.000 8 f calc Uiso 0.05600
C6 C 0.2552(2) 0.4419(7) 0.3627(2) 1.000 8 f d Uani 0.0449(15)
H6 H 0.2249 0.4537 0.3423 1.000 8 f calc Uiso 0.05400
C7 C 0.2850(4) 0.535(1) 0.4983(3) 1.000 8 f d Uani 0.088(3)
H7A H 0.2869 0.4386 0.5033 1.000 8 f calc Uiso 0.13200
H7B H 0.2529 0.5584 0.4805 1.000 8 f calc Uiso 0.13200
H7C H 0.2917 0.5813 0.5268 1.000 8 f calc Uiso 0.13200
C8 C 0.3685(4) 0.5483(11) 0.5032(3) 1.000 8 f d Uani 0.092(3)
H8A H 0.3930 0.5799 0.4894 1.000 8 f calc Uiso 0.13700
H8B H 0.3721 0.4521 0.5084 1.000 8 f calc Uiso 0.13700
H8C H 0.3719 0.5942 0.5315 1.000 8 f calc Uiso 0.13700
C9 C 0.3148(5) 0.7205(8) 0.4651(3) 1.000 8 f d Uani 0.101(4)
H9A H 0.3199 0.7683 0.4933 1.000 8 f calc Uiso 0.15200
H9B H 0.2824 0.7375 0.4468 1.000 8 f calc Uiso 0.15200
H9C H 0.3378 0.7514 0.4495 1.000 8 f calc Uiso 0.15200
C10 C 0.1756(2) 0.3076(7) 0.1525(2) 1.000 8 f d Uani 0.0429(15)
C11 C 0.1460(2) 0.1980(7) 0.1441(2) 1.000 8 f d Uani 0.0504(17)
H11 H 0.1584 0.1129 0.1545 1.000 8 f calc Uiso 0.06100
C12 C 0.0987(3) 0.2096(7) 0.1211(3) 1.000 8 f d Uani 0.0561(19)
H12 H 0.0790 0.1328 0.1156 1.000 8 f calc Uiso 0.06700
C13 C 0.0801(2) 0.3318(7) 0.1061(2) 1.000 8 f d Uani 0.0493(16)
C14 C 0.1090(3) 0.4415(7) 0.1133(3) 1.000 8 f d Uani 0.063(2)
H14 H 0.0965 0.5262 0.1028 1.000 8 f calc Uiso 0.07600
C15 C 0.1568(3) 0.4291(7) 0.1359(3) 1.000 8 f d Uani 0.060(2)
H15 H 0.1768 0.5053 0.1401 1.000 8 f calc Uiso 0.07200
C16 C -0.0006(4) 0.2899(15) 0.1110(5) 0.796(18) 8 f d Uani 0.089(5)
H16A H -0.0344 0.2907 0.0949 0.796(18) 8 f calc Uiso 0.13400
H16B H 0.0044 0.3464 0.1374 0.796(18) 8 f calc Uiso 0.13400
H16C H 0.0092 0.1986 0.1200 0.796(18) 8 f calc Uiso 0.13400
C16A C 0.025(2) 0.452(6) 0.0364(15) 0.204(18) 8 f d Uani 0.096(18)
H16D H 0.0388 0.4086 0.0146 0.204(18) 8 f calc Uiso 0.14400
H16E H 0.0429 0.5335 0.0471 0.204(18) 8 f calc Uiso 0.14400
H16F H -0.0084 0.4743 0.0225 0.204(18) 8 f calc Uiso 0.14400
C17 C 0.0185(5) 0.2583(14) 0.0409(4) 0.796(18) 8 f d Uani 0.078(4)
H17A H 0.0288 0.1667 0.0490 0.796(18) 8 f calc Uiso 0.11700
H17B H 0.0360 0.2938 0.0206 0.796(18) 8 f calc Uiso 0.11700
H17C H -0.0157 0.2593 0.0263 0.796(18) 8 f calc Uiso 0.11700
C17A C 0.0058(17) 0.427(5) 0.1115(16) 0.204(18) 8 f d Uani 0.073(13)
H17D H -0.0277 0.4011 0.1067 0.204(18) 8 f calc Uiso 0.10900
H17E H 0.0077 0.5210 0.1043 0.204(18) 8 f calc Uiso 0.10900
H17F H 0.0228 0.4114 0.1426 0.204(18) 8 f calc Uiso 0.10900
C18 C 0.0124(5) 0.4800(12) 0.0692(6) 0.796(18) 8 f d Uani 0.107(7)
H18A H -0.0192 0.4784 0.0482 0.796(18) 8 f calc Uiso 0.16000
H18B H 0.0350 0.5237 0.0554 0.796(18) 8 f calc Uiso 0.16000
H18C H 0.0109 0.5294 0.0958 0.796(18) 8 f calc Uiso 0.16000
C18A C 0.005(2) 0.216(6) 0.065(2) 0.204(18) 8 f d Uani 0.091(16)
H18D H 0.0011 0.1638 0.0904 0.204(18) 8 f calc Uiso 0.13700
H18E H 0.0253 0.1668 0.0501 0.204(18) 8 f calc Uiso 0.13700
H18F H -0.0258 0.2339 0.0448 0.204(18) 8 f calc Uiso 0.13700
C19 C 0.1388(3) 0.3217(10) 0.2527(3) 1.000 8 f d Uani 0.081(3)
H19 H 0.1572 0.2422 0.2579 1.000 8 f calc Uiso 0.09700
C20 C 0.0914(3) 0.3143(16) 0.2522(4) 1.000 8 f d Uani 0.113(2)
H20 H 0.0777 0.2314 0.2568 1.000 8 f calc Uiso 0.13600
C21 C 0.0640(3) 0.4279(16) 0.2449(4) 1.000 8 f d Uani 0.113(2)
C22 C 0.0852(3) 0.5405(15) 0.2363(4) 1.000 8 f d Uani 0.113(2)
H22 H 0.0673 0.6204 0.2291 1.000 8 f calc Uiso 0.13600
C23 C 0.1331(3) 0.5387(9) 0.2382(4) 1.000 8 f d Uani 0.080(3)
H23 H 0.1477 0.6199 0.2332 1.000 8 f calc Uiso 0.09600
C24 C 0.0170(3) 0.4272(14) 0.2451(4) 1.000 8 f d Uani 0.113(2)
H24 H 0.0037 0.4254 0.2140 1.000 8 f calc Uiso 0.13600
C25 C 0.3482(2) 0.4249(8) 0.2001(2) 1.000 8 f d Uani 0.0559(19)
H25 H 0.3232 0.4275 0.1735 1.000 8 f calc Uiso 0.06700
C26 C 0.3949(2) 0.4232(8) 0.1973(2) 1.000 8 f d Uani 0.0535(18)
H26 H 0.4015 0.4244 0.1692 1.000 8 f calc Uiso 0.06400
C27 C 0.4316(2) 0.4196(7) 0.2355(2) 1.000 8 f d Uani 0.0447(15)
C28 C 0.4193(2) 0.4170(8) 0.2756(2) 1.000 8 f d Uani 0.0529(18)
H28 H 0.4434 0.4142 0.3028 1.000 8 f calc Uiso 0.06400
C29 C 0.3726(2) 0.4183(8) 0.2754(2) 1.000 8 f d Uani 0.0525(18)
H29 H 0.3652 0.4158 0.3032 1.000 8 f calc Uiso 0.06300
C30 C 0.4811(2) 0.4195(7) 0.2329(2) 1.000 8 f d Uani 0.0457(15)
H30 H 0.4864 0.4195 0.2043 1.000 8 f calc Uiso 0.05500
N5 N 0.3247(3) 0.7348(9) 0.5903(3) 1.000 8 f d Uani 0.086(2)
C31 C 0.3903(4) 0.9034(11) 0.6310(3) 1.000 8 f d Uani 0.099(3)
H31A H 0.4011 0.8786 0.6624 1.000 8 f calc Uiso 0.14800
H31B H 0.3767 0.9933 0.6284 1.000 8 f calc Uiso 0.14800
H31C H 0.4174 0.9017 0.6180 1.000 8 f calc Uiso 0.14800
C32 C 0.3541(3) 0.8088(9) 0.6076(3) 1.000 8 f d Uani 0.071(2)
N6 N 0.3788(12) 0.276(2) 0.6397(7) 0.500 8 f d Uani 0.175(16)
C33 C 0.2942(12) 0.356(2) 0.6032(7) 0.500 8 f d Uani 0.175(16)
H33A H 0.2756 0.3489 0.6250 0.500 8 f calc Uiso 0.26200
H33B H 0.2777 0.3079 0.5762 0.500 8 f calc Uiso 0.26200
H33C H 0.2976 0.4497 0.5961 0.500 8 f calc Uiso 0.26200
C34 C 0.3396(11) 0.299(3) 0.6207(8) 0.500 8 f d Uani 0.175(16)

loop_
_atom_type_symbol
_atom_type_radius_bond
Pb 1.200
P 1.200
S 1.200
F 1.200
N 1.200
C 1.200
H 1.200

loop_
_geom_angle_atom_site_label_1
_geom_angle_atom_site_label_2
_geom_angle_atom_site_label_3
_geom_angle_site_symmetry_1
_geom_angle
_geom_angle_publ_flag
N4 Pb1 S2 . 78.08(14) no
N4 Pb1 N3 . 166.1(2) no
S2 Pb1 N3 . 89.21(14) no
N4 Pb1 S1 . 84.70(13) no
S2 Pb1 S1 . 89.72(6) no
N3 Pb1 S1 . 89.63(14) no
F6 P1 F4 . 93.6(6) no
F6 P1 F3 . 93.4(6) no
F4 P1 F3 . 91.1(4) no
F6 P1 F5 . 177.1(6) no
F4 P1 F5 . 88.1(6) no
F3 P1 F5 . 88.8(6) no
F6 P1 F2 . 87.2(5) no
F4 P1 F2 . 89.2(4) no
F3 P1 F2 . 179.3(5) no
F5 P1 F2 . 90.5(5) no
F6 P1 F1 . 89.9(6) no
F4 P1 F1 . 176.4(6) no
F3 P1 F1 . 89.4(3) no
F5 P1 F1 . 88.3(5) no
F2 P1 F1 . 90.3(3) no
F12 P2 F11 . 88.6(6) no
F12 P2 F10 . 178.7(6) no
F11 P2 F10 . 90.3(5) no
F12 P2 F9 . 91.5(6) no
F11 P2 F9 . 178.8(5) no
F10 P2 F9 . 89.5(5) no
F12 P2 F7 . 90.1(4) no
F11 P2 F7 . 91.2(5) no
F10 P2 F7 . 89.2(5) no
F9 P2 F7 . 87.6(4) no
F12 P2 F8 . 88.8(4) no
F11 P2 F8 . 89.4(5) no
F10 P2 F8 . 91.9(5) no
F9 P2 F8 . 91.8(4) no
F7 P2 F8 . 178.8(5) no
C1 S1 Pb1 . 97.2(2) no
C10 S2 Pb1 . 104.1(2) no
C8 N1 C9 . 110.7(8) no
C8 N1 C4 . 113.4(6) no
C9 N1 C4 . 110.7(6) no
C8 N1 C7 . 107.1(7) no
C9 N1 C7 . 106.8(8) no
C4 N1 C7 . 107.8(6) no
C18A N2 C18 . 130.(2) no
C18A N2 C17 . 41.(3) no
C18 N2 C17 . 109.3(9) no
C18A N2 C16 . 68.(3) no
C18 N2 C16 . 107.4(11) no
C17 N2 C16 . 108.4(9) no
C18A N2 C13 . 115.(2) no
C18 N2 C13 . 113.7(7) no
C17 N2 C13 . 109.8(7) no
C16 N2 C13 . 108.1(7) no
C18A N2 C17A . 117.(3) no
C18 N2 C17A . 59.1(19) no
C17 N2 C17A . 144.8(19) no
C16 N2 C17A . 54.2(19) no
C13 N2 C17A . 105.0(18) no
C18A N2 C16A . 110.(3) no
C18 N2 C16A . 42.6(19) no
C17 N2 C16A . 73.(2) no
C16 N2 C16A . 142.(2) no
C13 N2 C16A . 107.(2) no
C17A N2 C16A . 102.(3) no
C19 N3 C23 . 116.7(7) no
C19 N3 Pb1 . 125.8(5) no
C23 N3 Pb1 . 117.5(5) no
C29 N4 C25 . 116.7(6) no
C29 N4 Pb1 . 118.5(4) no
C25 N4 Pb1 . 124.3(4) no
C2 C1 C6 . 117.8(6) no
C2 C1 S1 . 121.4(5) no
C6 C1 S1 . 120.8(5) no
C3 C2 C1 . 121.7(6) no
C3 C2 H2 . 119.20 no
C1 C2 H2 . 119.20 no
C4 C3 C2 . 119.1(6) no
C4 C3 H3 . 120.50 no
C2 C3 H3 . 120.50 no
C5 C4 C3 . 120.6(6) no
C5 C4 N1 . 118.3(6) no
C3 C4 N1 . 121.0(6) no
C4 C5 C6 . 120.0(6) no
C4 C5 H5 . 120.00 no
C6 C5 H5 . 120.00 no
C5 C6 C1 . 120.7(6) no
C5 C6 H6 . 119.60 no
C1 C6 H6 . 119.60 no
N1 C7 H7A . 109.50 no
N1 C7 H7B . 109.50 no
H7A C7 H7B . 109.50 no
N1 C7 H7C . 109.50 no
H7A C7 H7C . 109.50 no
H7B C7 H7C . 109.50 no
N1 C8 H8A . 109.50 no
N1 C8 H8B . 109.50 no
H8A C8 H8B . 109.50 no
N1 C8 H8C . 109.50 no
H8A C8 H8C . 109.50 no
H8B C8 H8C . 109.50 no
N1 C9 H9A . 109.50 no
N1 C9 H9B . 109.50 no
H9A C9 H9B . 109.50 no
N1 C9 H9C . 109.50 no
H9A C9 H9C . 109.50 no
H9B C9 H9C . 109.50 no
C11 C10 C15 . 117.9(6) no
C11 C10 S2 . 119.1(5) no
C15 C10 S2 . 122.9(5) no
C12 C11 C10 . 121.2(6) no
C12 C11 H11 . 119.40 no
C10 C11 H11 . 119.40 no
C13 C12 C11 . 120.2(7) no
C13 C12 H12 . 119.90 no
C11 C12 H12 . 119.90 no
C14 C13 C12 . 119.6(6) no
C14 C13 N2 . 121.2(6) no
C12 C13 N2 . 119.2(6) no
C13 C14 C15 . 120.1(7) no
C13 C14 H14 . 120.00 no
C15 C14 H14 . 120.00 no
C10 C15 C14 . 121.0(7) no
C10 C15 H15 . 119.50 no
C14 C15 H15 . 119.50 no
N2 C16 H16A . 109.50 no
N2 C16 H16B . 109.50 no
N2 C16 H16C . 109.50 no
N2 C16A H16D . 109.50 no
N2 C16A H16E . 109.50 no
H16D C16A H16E . 109.50 no
N2 C16A H16F . 109.50 no
H16D C16A H16F . 109.50 no
H16E C16A H16F . 109.50 no
N2 C17 H17A . 109.50 no
N2 C17 H17B . 109.50 no
N2 C17 H17C . 109.50 no
N2 C17A H17D . 109.50 no
N2 C17A H17E . 109.50 no
H17D C17A H17E . 109.50 no
N2 C17A H17F . 109.50 no
H17D C17A H17F . 109.50 no
H17E C17A H17F . 109.50 no
N2 C18 H18A . 109.50 no
N2 C18 H18B . 109.50 no
N2 C18 H18C . 109.50 no
N2 C18A H18D . 109.50 no
N2 C18A H18E . 109.50 no
H18D C18A H18E . 109.50 no
N2 C18A H18F . 109.50 no
H18D C18A H18F . 109.50 no
H18E C18A H18F . 109.50 no
N3 C19 C20 . 123.5(10) no
N3 C19 H19 . 118.20 no
C20 C19 H19 . 118.20 no
C21 C20 C19 . 119.5(12) no
C21 C20 H20 . 120.30 no
C19 C20 H20 . 120.30 no
C22 C21 C24 . 121.0(14) no
C22 C21 C20 . 116.9(10) no
C24 C21 C20 . 122.0(13) no
C21 C22 C23 . 119.4(13) no
C21 C22 H22 . 120.30 no
C23 C22 H22 . 120.30 no
N3 C23 C22 . 123.8(10) no
N3 C23 H23 . 118.10 no
C22 C23 H23 . 118.10 no
C24 C24 C21 2 164.9(18) no
C24 C24 H24 2 97.60 no
C21 C24 H24 . 97.60 no
N4 C25 C26 . 122.8(6) no
N4 C25 H25 . 118.60 no
C26 C25 H25 . 118.60 no
C27 C26 C25 . 119.7(6) no
C27 C26 H26 . 120.20 no
C25 C26 H26 . 120.20 no
C26 C27 C28 . 117.2(6) no
C26 C27 C30 . 120.2(6) no
C28 C27 C30 . 122.6(6) no
C29 C28 C27 . 119.4(6) no
C29 C28 H28 . 120.30 no
C27 C28 H28 . 120.30 no
N4 C29 C28 . 124.2(6) no
N4 C29 H29 . 117.90 no
C28 C29 H29 . 117.90 no
C30 C30 C27 2_655 125.4(8) no
C30 C30 H30 2_655 117.30 no
C27 C30 H30 . 117.30 no
C32 C31 H31A . 109.50 no
C32 C31 H31B . 109.50 no
H31A C31 H31B . 109.50 no
C32 C31 H31C . 109.50 no
H31A C31 H31C . 109.50 no
H31B C31 H31C . 109.50 no
N5 C32 C31 . 177.6(10) no
C34 C33 H33A . 109.50 no
C34 C33 H33B . 109.50 no
H33A C33 H33B . 109.50 no
C34 C33 H33C . 109.50 no
H33A C33 H33C . 109.50 no
H33B C33 H33C . 109.50 no
N6 C34 C33 . 167.(3) no

loop_
_geom_bond_atom_site_label_1
_geom_bond_atom_site_label_2
_geom_bond_site_symmetry_2
_geom_bond_distance
_geom_bond_publ_flag
Pb1 N4 . 2.621(5) no
Pb1 S2 . 2.6287(17) no
Pb1 N3 . 2.636(5) no
Pb1 S1 . 2.6743(16) no
P1 F6 . 1.540(9) no
P1 F4 . 1.546(6) no
P1 F3 . 1.556(6) no
P1 F5 . 1.556(9) no
P1 F2 . 1.560(6) no
P1 F1 . 1.561(6) no
P2 F12 . 1.542(7) no
P2 F11 . 1.544(7) no
P2 F10 . 1.546(6) no
P2 F9 . 1.560(7) no
P2 F7 . 1.567(7) no
P2 F8 . 1.574(6) no
S1 C1 . 1.765(6) no
S2 C10 . 1.766(7) no
N1 C8 . 1.466(11) no
N1 C9 . 1.479(10) no
N1 C4 . 1.503(8) no
N1 C7 . 1.514(11) no
N2 C18A . 1.46(5) no
N2 C18 . 1.478(13) no
N2 C17 . 1.489(13) no
N2 C16 . 1.501(15) no
N2 C13 . 1.502(9) no
N2 C17A . 1.54(4) no
N2 C16A . 1.77(5) no
N3 C19 . 1.301(10) no
N3 C23 . 1.311(10) no
N4 C29 . 1.332(8) no
N4 C25 . 1.340(9) no
C1 C2 . 1.386(9) no
C1 C6 . 1.398(9) no
C2 C3 . 1.384(9) no
C2 H2 . 0.9500 no
C3 C4 . 1.382(9) no
C3 H3 . 0.9500 no
C4 C5 . 1.368(9) no
C5 C6 . 1.384(9) no
C5 H5 . 0.9500 no
C6 H6 . 0.9500 no
C7 H7A . 0.9800 no
C7 H7B . 0.9800 no
C7 H7C . 0.9800 no
C8 H8A . 0.9800 no
C8 H8B . 0.9800 no
C8 H8C . 0.9800 no
C9 H9A . 0.9800 no
C9 H9B . 0.9800 no
C9 H9C . 0.9800 no
C10 C11 . 1.380(9) no
C10 C15 . 1.381(10) no
C11 C12 . 1.378(10) no
C11 H11 . 0.9500 no
C12 C13 . 1.373(9) no
C12 H12 . 0.9500 no
C13 C14 . 1.368(10) no
C14 C15 . 1.387(11) no
C14 H14 . 0.9500 no
C15 H15 . 0.9500 no
C16 H16A . 0.9800 no
C16 H16B . 0.9800 no
C16 H16C . 0.9800 no
C16A H16D . 0.9800 no
C16A H16E . 0.9800 no
C16A H16F . 0.9800 no
C17 H17A . 0.9800 no
C17 H17B . 0.9800 no
C17 H17C . 0.9800 no
C17A H17D . 0.9800 no
C17A H17E . 0.9800 no
C17A H17F . 0.9800 no
C18 H18A . 0.9800 no
C18 H18B . 0.9800 no
C18 H18C . 0.9800 no
C18A H18D . 0.9800 no
C18A H18E . 0.9800 no
C18A H18F . 0.9800 no
C19 C20 . 1.379(12) no
C19 H19 . 0.9500 no
C20 C21 . 1.375(18) no
C20 H20 . 0.9500 no
C21 C22 . 1.349(18) no
C21 C24 . 1.371(12) no
C22 C23 . 1.382(12) no
C22 H22 . 0.9500 no
C23 H23 . 0.9500 no
C24 C24 2 1.109(13) no
C24 H24 . 0.9500 no
C25 C26 . 1.385(9) no
C25 H25 . 0.9500 no
C26 C27 . 1.376(9) no
C26 H26 . 0.9500 no
C27 C28 . 1.393(9) no
C27 C30 . 1.465(9) no
C28 C29 . 1.358(9) no
C28 H28 . 0.9500 no
C29 H29 . 0.9500 no
C30 C30 2_655 1.314(13) no
C30 H30 . 0.9500 no
N5 C32 . 1.155(10) no
C31 C32 . 1.464(11) no
C31 H31A . 0.9800 no
C31 H31B . 0.9800 no
C31 H31C . 0.9800 no
N6 C34 . 1.164(18) no
C33 C34 . 1.409(18) no
C33 H33A . 0.9800 no
C33 H33B . 0.9800 no
C33 H33C . 0.9800 no
